data_7104912
loop_
_publ_author_name
'Clark, Natalie M'
'Garc\'ia-Alvarez, Pablo'
'Kennedy, Alan R'
'O'Hara, Charles T'
'Robertson, Gemma M'

_publ_section_title
;
 Reactions of (-)-sparteine with alkali metal HMDS complexes:
 conventional meets the unconventional.
;
_journal_issue 39
_journal_name_full 'Chemical communications (Cambridge, England)'
_journal_page_first 5835
_journal_page_last 5837
_journal_paper_doi 10.1039/b908722b
_journal_year 2009
_chemical_absolute_configuration rmad
_chemical_formula_sum 'C60 H143 N9 Na6 O Si10'
_chemical_formula_weight 1425.67
_chemical_name_systematic
;
?
;
_space_group_IT_number 5
_symmetry_cell_setting monoclinic
_symmetry_space_group_name_Hall 'C 2y'
_symmetry_space_group_name_H-M 'C 1 2 1'
_atom_sites_solution_hydrogens geom
_atom_sites_solution_primary direct
_atom_sites_solution_secondary difmap
_audit_creation_method SHELXL-97
_cell_angle_alpha 90.00
_cell_angle_beta 90.450(2)
_cell_angle_gamma 90.00
_cell_formula_units_Z 2
_cell_length_a 18.2491(4)
_cell_length_b 16.2717(3)
_cell_length_c 14.9831(3)
_cell_measurement_reflns_used 7094
_cell_measurement_temperature 123(2)
_cell_measurement_theta_max 72.8966
_cell_measurement_theta_min 4.6630
_cell_volume 4449.00(16)
_computing_publication_material 'SHELXL-97 (Sheldrick, 1997)'
_computing_structure_refinement 'SHELXL-97 (Sheldrick, 1997)'
_computing_structure_solution SIR92
_diffrn_ambient_temperature 123(2)
_diffrn_measured_fraction_theta_full 0.987
_diffrn_measured_fraction_theta_max 0.967
_diffrn_measurement_device_type 'Oxford Diffraction Gemini S'
_diffrn_measurement_method 'omega scans'
_diffrn_radiation_monochromator graphite
_diffrn_radiation_source 'fine-focus sealed tube'
_diffrn_radiation_type CuK\a
_diffrn_radiation_wavelength 1.54184
_diffrn_reflns_av_R_equivalents 0.0212
_diffrn_reflns_av_sigmaI/netI 0.0475
_diffrn_reflns_limit_h_max 22
_diffrn_reflns_limit_h_min -21
_diffrn_reflns_limit_k_max 18
_diffrn_reflns_limit_k_min -20
_diffrn_reflns_limit_l_max 18
_diffrn_reflns_limit_l_min -17
_diffrn_reflns_number 13781
_diffrn_reflns_theta_full 69.00
_diffrn_reflns_theta_max 73.19
_diffrn_reflns_theta_min 6.93
_exptl_absorpt_coefficient_mu 1.973
_exptl_absorpt_correction_T_max 0.9200
_exptl_absorpt_correction_T_min 0.4830
_exptl_absorpt_correction_type multi-scan
_exptl_absorpt_process_details
;
CrysAlis RED, Oxford Diffraction Ltd.,
Version 1.171.32.17 (release 11-02-2008 CrysAlis171 .NET)
(compiled Feb 11 2008,09:33:37)
Empirical absorption correction using spherical harmonics,
implemented in SCALE3 ABSPACK scaling algorithm.
;
_exptl_crystal_colour colourless
_exptl_crystal_density_diffrn 1.064
_exptl_crystal_density_method 'not measured'
_exptl_crystal_description prism
_exptl_crystal_F_000 1560
_exptl_crystal_size_max 0.15
_exptl_crystal_size_mid 0.08
_exptl_crystal_size_min 0.04
_refine_diff_density_max 0.398
_refine_diff_density_min -0.202
_refine_diff_density_rms 0.048
_refine_ls_abs_structure_details 'Flack H D (1983), Acta Cryst. A39, 876-881'
_refine_ls_abs_structure_Flack -0.03(3)
_refine_ls_extinction_method none
_refine_ls_goodness_of_fit_ref 0.926
_refine_ls_hydrogen_treatment mixed
_refine_ls_matrix_type full
_refine_ls_number_parameters 412
_refine_ls_number_reflns 6757
_refine_ls_number_restraints 2
_refine_ls_restrained_S_all 0.926
_refine_ls_R_factor_all 0.0593
_refine_ls_R_factor_gt 0.0435
_refine_ls_shift/su_max 0.001
_refine_ls_shift/su_mean 0.000
_refine_ls_structure_factor_coef Fsqd
_refine_ls_weighting_details 'calc w=1/[\s^2^(Fo^2^)+(0.0669P)^2^+0.0000P] where P=(Fo^2^+2Fc^2^)/3'
_refine_ls_weighting_scheme calc
_refine_ls_wR_factor_gt 0.1026
_refine_ls_wR_factor_ref 0.1083
_reflns_number_gt 5176
_reflns_number_total 6757
_reflns_threshold_expression I>2\s(I)
_cod_data_source_file b908722B.txt
_cod_data_source_block pgagem7
_cod_original_sg_symbol_H-M C2
_cod_database_code 7104912

loop_
_symmetry_equiv_pos_as_xyz
'x, y, z'
'-x, y, -z'
'x+1/2, y+1/2, z'
'-x+1/2, y+1/2, -z'

loop_
_atom_site_label
_atom_site_type_symbol
_atom_site_fract_x
_atom_site_fract_y
_atom_site_fract_z
_atom_site_U_iso_or_equiv
_atom_site_adp_type
_atom_site_occupancy
_atom_site_symmetry_multiplicity
_atom_site_calc_flag
_atom_site_refinement_flags
_atom_site_disorder_assembly
_atom_site_disorder_group
Na1 Na 0.89738(9) 0.51124(10) 0.42970(10) 0.0506(4) Uani 1 1 d . . .
Na2 Na 0.04732(10) 0.87095(9) 0.91563(10) 0.0558(5) Uani 1 1 d . . .
Na3 Na 0.04556(9) 1.06400(9) 0.91271(10) 0.0505(4) Uani 1 1 d . . .
Si1 Si 1.03705(7) 0.39935(7) 0.40900(8) 0.0554(3) Uani 1 1 d . . .
Si2 Si 0.05456(5) 0.97217(7) 0.71441(6) 0.0404(2) Uani 1 1 d . . .
Si3 Si -0.05900(6) 0.71077(7) 0.93049(7) 0.0460(3) Uani 1 1 d . . .
Si4 Si 0.19032(5) 0.95560(7) 0.82919(6) 0.0400(3) Uani 1 1 d . . .
Si5 Si 0.07270(5) 1.22372(7) 1.04606(6) 0.0401(2) Uani 1 1 d . . .
O1 O -0.0346(2) 0.9679(3) 0.9697(3) 0.0335(9) Uani 0.50 1 d PD . .
H1H H -0.071(3) 0.949(5) 0.937(4) 0.040 Uiso 0.50 1 d PD . .
N1 N 0.83870(17) 0.6394(2) 0.4615(2) 0.0467(8) Uani 1 1 d . . .
N2 N 0.77434(19) 0.4996(2) 0.3630(2) 0.0504(8) Uani 1 1 d . . .
N3 N 1.0000 0.4448(3) 0.5000 0.0478(11) Uani 1 2 d S . .
N4 N 0.0000 0.7582(3) 1.0000 0.0331(9) Uani 1 2 d S . .
N5 N 0.10018(14) 0.9659(2) 0.81252(16) 0.0349(6) Uani 1 1 d . . .
N6 N 0.0000 1.1758(2) 1.0000 0.0298(9) Uani 1 2 d S . .
C1 C 1.1388(3) 0.3776(4) 0.4230(3) 0.0878(19) Uani 1 1 d . . .
H1A H 1.1466 0.3419 0.4749 0.132 Uiso 1 1 calc R . .
H1B H 1.1652 0.4294 0.4319 0.132 Uiso 1 1 calc R . .
H1C H 1.1571 0.3501 0.3694 0.132 Uiso 1 1 calc R . .
C2 C 0.9939(4) 0.3009(3) 0.3736(4) 0.110(3) Uani 1 1 d . . .
H2A H 1.0055 0.2580 0.4174 0.165 Uiso 1 1 calc R . .
H2B H 1.0127 0.2849 0.3151 0.165 Uiso 1 1 calc R . .
H2C H 0.9406 0.3080 0.3698 0.165 Uiso 1 1 calc R . .
C3 C 1.0332(2) 0.4717(3) 0.3118(2) 0.0519(9) Uani 1 1 d . . .
H3A H 0.9820 0.4847 0.2977 0.078 Uiso 1 1 calc R . .
H3B H 1.0561 0.4459 0.2600 0.078 Uiso 1 1 calc R . .
H3C H 1.0595 0.5224 0.3270 0.078 Uiso 1 1 calc R . .
C4 C 0.9010(2) 0.6786(3) 0.5080(3) 0.0582(12) Uani 1 1 d . . .
H4A H 0.9352 0.6992 0.4621 0.070 Uiso 1 1 calc R . .
H4B H 0.9272 0.6356 0.5424 0.070 Uiso 1 1 calc R . .
C5 C 0.8847(3) 0.7479(3) 0.5701(3) 0.0773(16) Uani 1 1 d . . .
H5A H 0.8672 0.7960 0.5355 0.093 Uiso 1 1 calc R . .
H5B H 0.9300 0.7640 0.6025 0.093 Uiso 1 1 calc R . .
C6 C 0.8265(3) 0.7224(3) 0.6367(3) 0.0703(13) Uani 1 1 d . . .
H6A H 0.8459 0.6785 0.6759 0.084 Uiso 1 1 calc R . .
H6B H 0.8133 0.7700 0.6745 0.084 Uiso 1 1 calc R . .
C7 C 0.7594(3) 0.6919(3) 0.5878(3) 0.0716(14) Uani 1 1 d . . .
H7A H 0.7381 0.7371 0.5518 0.086 Uiso 1 1 calc R . .
H7B H 0.7222 0.6741 0.6315 0.086 Uiso 1 1 calc R . .
C8 C 0.7781(2) 0.6209(3) 0.5274(3) 0.0505(10) Uani 1 1 d . . .
H8 H 0.7969 0.5760 0.5670 0.061 Uiso 1 1 calc R . .
C9 C 0.7105(2) 0.5859(3) 0.4783(3) 0.0596(12) Uani 1 1 d . . .
H9 H 0.6701 0.5811 0.5227 0.072 Uiso 1 1 calc R . .
C10 C 0.6851(3) 0.6434(3) 0.4058(3) 0.0660(13) Uani 1 1 d . . .
H10A H 0.6397 0.6222 0.3775 0.079 Uiso 1 1 calc R . .
H10B H 0.6747 0.6984 0.4311 0.079 Uiso 1 1 calc R . .
C11 C 0.7445(2) 0.6492(3) 0.3389(3) 0.0580(12) Uani 1 1 d . . .
H11 H 0.7280 0.6879 0.2910 0.070 Uiso 1 1 calc R . .
C12 C 0.8151(3) 0.6865(3) 0.3840(3) 0.0595(12) Uani 1 1 d . . .
H12A H 0.8552 0.6878 0.3399 0.071 Uiso 1 1 calc R . .
H12B H 0.8049 0.7437 0.4025 0.071 Uiso 1 1 calc R . .
C13 C 0.7209(2) 0.5019(3) 0.4357(3) 0.0532(10) Uani 1 1 d . . .
H13A H 0.7366 0.4626 0.4825 0.064 Uiso 1 1 calc R . .
H13B H 0.6729 0.4829 0.4121 0.064 Uiso 1 1 calc R . .
C14 C 0.7571(2) 0.5651(3) 0.2962(3) 0.0593(12) Uani 1 1 d . . .
H14 H 0.7097 0.5491 0.2671 0.071 Uiso 1 1 calc R . .
C15 C 0.8139(3) 0.5613(4) 0.2252(3) 0.0725(15) Uani 1 1 d . . .
H15A H 0.8628 0.5704 0.2526 0.087 Uiso 1 1 calc R . .
H15B H 0.8050 0.6060 0.1816 0.087 Uiso 1 1 calc R . .
C16 C 0.8136(3) 0.4795(5) 0.1767(3) 0.096(2) Uani 1 1 d . . .
H16A H 0.8541 0.4780 0.1331 0.115 Uiso 1 1 calc R . .
H16B H 0.7668 0.4725 0.1438 0.115 Uiso 1 1 calc R . .
C17 C 0.8232(3) 0.4102(4) 0.2447(3) 0.0760(16) Uani 1 1 d . . .
H17A H 0.8158 0.3566 0.2146 0.091 Uiso 1 1 calc R . .
H17B H 0.8737 0.4114 0.2691 0.091 Uiso 1 1 calc R . .
C18 C 0.7702(3) 0.4182(3) 0.3188(3) 0.0617(12) Uani 1 1 d . . .
H18A H 0.7200 0.4097 0.2952 0.074 Uiso 1 1 calc R . .
H18B H 0.7802 0.3748 0.3635 0.074 Uiso 1 1 calc R . .
C19 C 0.0935(3) 0.9092(3) 0.6214(3) 0.0693(15) Uani 1 1 d . . .
H19A H 0.1457 0.9219 0.6149 0.104 Uiso 1 1 calc R . .
H19B H 0.0676 0.9221 0.5656 0.104 Uiso 1 1 calc R . .
H19C H 0.0876 0.8507 0.6350 0.104 Uiso 1 1 calc R . .
C20 C -0.0425(3) 0.9360(4) 0.7262(3) 0.0730(15) Uani 1 1 d . . .
H20A H -0.0428 0.8780 0.7435 0.109 Uiso 1 1 calc R . .
H20B H -0.0684 0.9426 0.6691 0.109 Uiso 1 1 calc R . .
H20C H -0.0671 0.9687 0.7720 0.109 Uiso 1 1 calc R . .
C21 C 0.0463(3) 1.0786(3) 0.6708(3) 0.0709(14) Uani 1 1 d . . .
H21A H 0.0201 1.1127 0.7140 0.106 Uiso 1 1 calc R . .
H21B H 0.0190 1.0779 0.6141 0.106 Uiso 1 1 calc R . .
H21C H 0.0953 1.1014 0.6611 0.106 Uiso 1 1 calc R . .
C22 C 0.0524(3) 1.3210(4) 1.1064(4) 0.103(2) Uani 1 1 d . . .
H22A H 0.0266 1.3589 1.0663 0.155 Uiso 1 1 calc R . .
H22B H 0.0984 1.3462 1.1267 0.155 Uiso 1 1 calc R . .
H22C H 0.0217 1.3090 1.1582 0.155 Uiso 1 1 calc R . .
C23 C 0.1449(3) 1.2495(4) 0.9636(4) 0.0851(18) Uani 1 1 d . . .
H23A H 0.1644 1.1987 0.9379 0.128 Uiso 1 1 calc R . .
H23B H 0.1845 1.2797 0.9935 0.128 Uiso 1 1 calc R . .
H23C H 0.1237 1.2836 0.9160 0.128 Uiso 1 1 calc R . .
C24 C 0.1186(3) 1.1549(4) 1.1296(3) 0.0802(17) Uani 1 1 d . . .
H24A H 0.0858 1.1460 1.1802 0.120 Uiso 1 1 calc R . .
H24B H 0.1641 1.1806 1.1507 0.120 Uiso 1 1 calc R . .
H24C H 0.1298 1.1020 1.1015 0.120 Uiso 1 1 calc R . .
C25 C 0.2494(3) 1.0253(4) 0.7614(3) 0.0748(15) Uani 1 1 d . . .
H25A H 0.2432 1.0123 0.6979 0.112 Uiso 1 1 calc R . .
H25B H 0.3008 1.0175 0.7788 0.112 Uiso 1 1 calc R . .
H25C H 0.2352 1.0825 0.7720 0.112 Uiso 1 1 calc R . .
C26 C 0.2150(3) 0.9792(4) 0.9492(3) 0.0711(15) Uani 1 1 d . . .
H26A H 0.2120 1.0386 0.9592 0.107 Uiso 1 1 calc R . .
H26B H 0.2650 0.9604 0.9617 0.107 Uiso 1 1 calc R . .
H26C H 0.1808 0.9509 0.9889 0.107 Uiso 1 1 calc R . .
C27 C 0.2218(3) 0.8472(3) 0.8087(3) 0.0711(14) Uani 1 1 d . . .
H27A H 0.1944 0.8095 0.8470 0.107 Uiso 1 1 calc R . .
H27B H 0.2743 0.8428 0.8223 0.107 Uiso 1 1 calc R . .
H27C H 0.2131 0.8329 0.7460 0.107 Uiso 1 1 calc R . .
C28 C -0.0143(3) 0.6860(4) 0.8202(3) 0.0847(19) Uani 1 1 d . . .
H28A H 0.0028 0.7369 0.7923 0.127 Uiso 1 1 calc R . .
H28B H -0.0500 0.6590 0.7807 0.127 Uiso 1 1 calc R . .
H28C H 0.0274 0.6492 0.8304 0.127 Uiso 1 1 calc R . .
C29 C -0.1002(5) 0.6123(5) 0.9728(5) 0.135(3) Uani 1 1 d . . .
H29A H -0.0610 0.5747 0.9914 0.203 Uiso 1 1 calc R . .
H29B H -0.1295 0.5867 0.9253 0.203 Uiso 1 1 calc R . .
H29C H -0.1317 0.6242 1.0239 0.203 Uiso 1 1 calc R . .
C30 C -0.1381(2) 0.7805(4) 0.9018(3) 0.0734(16) Uani 1 1 d . . .
H30A H -0.1688 0.7880 0.9546 0.110 Uiso 1 1 calc R . .
H30B H -0.1674 0.7558 0.8537 0.110 Uiso 1 1 calc R . .
H30C H -0.1193 0.8339 0.8823 0.110 Uiso 1 1 calc R . .

loop_
_atom_site_aniso_label
_atom_site_aniso_U_11
_atom_site_aniso_U_22
_atom_site_aniso_U_33
_atom_site_aniso_U_23
_atom_site_aniso_U_13
_atom_site_aniso_U_12
Na1 0.0582(9) 0.0481(10) 0.0453(8) 0.0059(7) -0.0040(7) 0.0036(8)
Na2 0.0783(11) 0.0311(8) 0.0587(9) -0.0032(7) 0.0400(8) -0.0041(8)
Na3 0.0726(11) 0.0310(8) 0.0484(8) -0.0055(7) 0.0346(7) -0.0035(8)
Si1 0.0837(9) 0.0304(6) 0.0519(6) -0.0124(5) -0.0165(6) 0.0113(6)
Si2 0.0471(5) 0.0398(6) 0.0343(4) 0.0020(5) 0.0004(4) 0.0142(5)
Si3 0.0499(6) 0.0440(7) 0.0441(5) -0.0037(5) -0.0027(4) -0.0105(5)
Si4 0.0352(5) 0.0504(7) 0.0345(5) -0.0005(5) 0.0043(4) 0.0003(5)
Si5 0.0397(6) 0.0417(6) 0.0389(5) -0.0034(5) 0.0018(4) -0.0099(5)
O1 0.038(2) 0.031(2) 0.032(2) 0.001(2) 0.0061(17) -0.002(2)
N1 0.0522(19) 0.044(2) 0.0436(17) 0.0056(15) -0.0193(14) -0.0058(16)
N2 0.068(2) 0.0435(19) 0.0390(16) 0.0060(15) -0.0125(15) -0.0155(17)
N3 0.067(3) 0.026(2) 0.050(2) 0.000 -0.010(2) 0.000
N4 0.031(2) 0.032(2) 0.036(2) 0.000 0.0016(17) 0.000
N5 0.0396(14) 0.0354(15) 0.0299(13) -0.0044(14) 0.0092(10) 0.0019(15)
N6 0.035(2) 0.027(2) 0.0272(18) 0.000 0.0072(16) 0.000
C1 0.106(4) 0.086(4) 0.071(3) -0.025(3) -0.020(3) 0.054(4)
C2 0.218(8) 0.032(3) 0.080(4) -0.010(3) -0.028(4) -0.022(4)
C3 0.058(2) 0.048(2) 0.050(2) -0.008(2) -0.0004(17) -0.001(2)
C4 0.056(3) 0.058(3) 0.060(3) 0.005(2) -0.026(2) -0.012(2)
C5 0.106(4) 0.047(3) 0.077(3) 0.004(2) -0.052(3) -0.011(3)
C6 0.105(4) 0.054(3) 0.051(2) -0.001(2) -0.019(2) 0.008(3)
C7 0.093(4) 0.059(3) 0.063(3) 0.000(2) -0.010(2) 0.011(3)
C8 0.055(2) 0.043(2) 0.054(2) 0.0006(19) -0.0008(19) 0.002(2)
C9 0.053(3) 0.065(3) 0.061(3) 0.001(2) 0.006(2) -0.004(2)
C10 0.065(3) 0.059(3) 0.074(3) -0.002(2) -0.013(2) -0.009(2)
C11 0.069(3) 0.051(3) 0.053(2) 0.016(2) -0.024(2) -0.015(2)
C12 0.077(3) 0.042(2) 0.058(2) 0.015(2) -0.026(2) -0.015(2)
C13 0.047(2) 0.053(3) 0.059(2) 0.000(2) -0.0016(18) -0.011(2)
C14 0.054(3) 0.078(3) 0.045(2) 0.012(2) -0.0176(18) -0.019(2)
C15 0.073(3) 0.098(4) 0.047(2) 0.011(3) -0.005(2) -0.024(3)
C16 0.098(4) 0.160(7) 0.030(2) -0.007(3) -0.007(2) -0.031(4)
C17 0.075(3) 0.089(4) 0.063(3) -0.030(3) -0.005(2) -0.001(3)
C18 0.070(3) 0.056(3) 0.059(3) -0.005(2) -0.006(2) -0.020(2)
C19 0.097(4) 0.077(4) 0.034(2) -0.008(2) -0.010(2) 0.038(3)
C20 0.061(3) 0.087(4) 0.071(3) 0.007(3) -0.019(2) 0.004(3)
C21 0.086(4) 0.055(3) 0.071(3) 0.023(2) 0.013(3) 0.030(3)
C22 0.090(4) 0.091(5) 0.129(5) -0.065(4) -0.013(4) -0.011(4)
C23 0.061(3) 0.105(5) 0.089(4) 0.014(3) 0.018(3) -0.030(3)
C24 0.062(3) 0.104(5) 0.074(3) 0.024(3) -0.035(2) -0.018(3)
C25 0.058(3) 0.100(4) 0.066(3) 0.018(3) 0.017(2) -0.011(3)
C26 0.069(3) 0.098(4) 0.046(2) 0.000(3) -0.0163(19) -0.025(3)
C27 0.060(3) 0.070(4) 0.084(3) -0.001(3) -0.020(2) 0.023(3)
C28 0.080(4) 0.113(5) 0.062(3) -0.038(3) -0.014(2) 0.031(3)
C29 0.177(7) 0.107(6) 0.121(5) 0.029(5) -0.052(5) -0.097(6)
C30 0.039(2) 0.115(5) 0.066(3) -0.010(3) -0.008(2) 0.004(3)

loop_
_atom_type_symbol
_atom_type_description
_atom_type_scat_dispersion_real
_atom_type_scat_dispersion_imag
_atom_type_scat_source
Na Na 0.1353 0.1239 'International Tables Vol C Tables 4.2.6.8 and 6.1.1.4'
Si Si 0.2541 0.3302 'International Tables Vol C Tables 4.2.6.8 and 6.1.1.4'
O O 0.0492 0.0322 'International Tables Vol C Tables 4.2.6.8 and 6.1.1.4'
N N 0.0311 0.0180 'International Tables Vol C Tables 4.2.6.8 and 6.1.1.4'
C C 0.0181 0.0091 'International Tables Vol C Tables 4.2.6.8 and 6.1.1.4'
H H 0.0000 0.0000 'International Tables Vol C Tables 4.2.6.8 and 6.1.1.4'

loop_
_geom_angle_atom_site_label_1
_geom_angle_atom_site_label_2
_geom_angle_atom_site_label_3
_geom_angle
_geom_angle_site_symmetry_1
_geom_angle_site_symmetry_3
_geom_angle_publ_flag
N1 Na1 N3 130.86(13) . . ?
N1 Na1 N2 74.86(12) . . ?
N3 Na1 N2 148.38(14) . . ?
N1 Na1 Si1 152.48(10) . . ?
N3 Na1 Si1 32.13(5) . . ?
N2 Na1 Si1 130.77(11) . . ?
N1 Na1 Si1 120.22(9) . 2_756 ?
N3 Na1 Si1 30.53(5) . 2_756 ?
N2 Na1 Si1 126.13(10) . 2_756 ?
Si1 Na1 Si1 57.00(5) . 2_756 ?
O1 Na2 O1 38.8(2) . 2_557 ?
O1 Na2 N5 92.90(14) . . ?
O1 Na2 N5 94.65(14) 2_557 . ?
O1 Na2 N4 95.76(14) . . ?
O1 Na2 N4 95.21(14) 2_557 . ?
N5 Na2 N4 170.01(11) . . ?
O1 Na2 Na2 49.13(11) . 2_557 ?
O1 Na2 Na2 48.55(11) 2_557 2_557 ?
N5 Na2 Na2 139.73(8) . 2_557 ?
N4 Na2 Na2 50.06(7) . 2_557 ?
O1 Na2 Na3 47.13(12) . . ?
O1 Na2 Na3 48.44(12) 2_557 . ?
N5 Na2 Na3 49.43(8) . . ?
N4 Na2 Na3 140.38(9) . . ?
Na2 Na2 Na3 90.33(3) 2_557 . ?
O1 Na2 Si4 111.99(13) . . ?
O1 Na2 Si4 95.25(12) 2_557 . ?
N5 Na2 Si4 30.13(7) . . ?
N4 Na2 Si4 146.57(8) . . ?
Na2 Na2 Si4 142.26(8) 2_557 . ?
Na3 Na2 Si4 64.93(5) . . ?
O1 Na2 Si3 97.70(13) . . ?
O1 Na2 Si3 115.21(12) 2_557 . ?
N5 Na2 Si3 143.50(10) . . ?
N4 Na2 Si3 29.88(4) . . ?
Na2 Na2 Si3 66.73(4) 2_557 . ?
Na3 Na2 Si3 142.64(7) . . ?
Si4 Na2 Si3 148.41(5) . . ?
O1 Na2 Si2 90.57(12) . . ?
O1 Na2 Si2 108.95(13) 2_557 . ?
N5 Na2 Si2 26.67(7) . . ?
N4 Na2 Si2 147.86(8) . . ?
Na2 Na2 Si2 138.33(7) 2_557 . ?
Na3 Na2 Si2 60.62(4) . . ?
Si4 Na2 Si2 53.67(3) . . ?
Si3 Na2 Si2 118.04(6) . . ?
O1 Na2 Si3 108.24(12) . 2_557 ?
O1 Na2 Si3 91.40(13) 2_557 2_557 ?
N5 Na2 Si3 152.49(10) . 2_557 ?
N4 Na2 Si3 25.53(3) . 2_557 ?
Na2 Na2 Si3 59.18(4) 2_557 2_557 ?
Na3 Na2 Si3 139.25(6) . 2_557 ?
Si4 Na2 Si3 122.59(6) . 2_557 ?
Si3 Na2 Si3 52.40(4) . 2_557 ?
Si2 Na2 Si3 159.32(5) . 2_557 ?
O1 Na2 H1H 20.2(8) . . ?
O1 Na2 H1H 58.6(8) 2_557 . ?
N5 Na2 H1H 96.0(17) . . ?
N4 Na2 H1H 90.5(17) . . ?
Na2 Na2 H1H 53.8(15) 2_557 . ?
Na3 Na2 H1H 59.3(14) . . ?
Si4 Na2 H1H 121.9(16) . . ?
Si3 Na2 H1H 83.4(14) . . ?
Si2 Na2 H1H 84.7(16) . . ?
Si3 Na2 H1H 109.9(17) 2_557 . ?
O1 Na3 O1 38.7(2) . 2_557 ?
O1 Na3 N6 95.09(14) . . ?
O1 Na3 N6 93.67(13) 2_557 . ?
O1 Na3 N5 92.77(14) . . ?
O1 Na3 N5 93.65(14) 2_557 . ?
N6 Na3 N5 171.91(11) . . ?
O1 Na3 Na3 49.05(12) . 2_557 ?
O1 Na3 Na3 47.54(11) 2_557 2_557 ?
N6 Na3 Na3 49.48(7) . 2_557 ?
N5 Na3 Na3 138.56(8) . 2_557 ?
O1 Na3 Na2 47.50(12) . . ?
O1 Na3 Na2 47.89(12) 2_557 . ?
N6 Na3 Na2 139.11(8) . . ?
N5 Na3 Na2 48.92(8) . . ?
Na3 Na3 Na2 89.64(4) 2_557 . ?
O1 Na3 Si5 113.58(12) . . ?
O1 Na3 Si5 94.74(12) 2_557 . ?
N6 Na3 Si5 28.97(3) . . ?
N5 Na3 Si5 146.50(9) . . ?
Na3 Na3 Si5 64.61(4) 2_557 . ?
Na2 Na3 Si5 140.75(7) . . ?
O1 Na3 Si2 93.56(12) . . ?
O1 Na3 Si2 111.89(13) 2_557 . ?
N6 Na3 Si2 148.01(8) . . ?
N5 Na3 Si2 28.90(7) . . ?
Na3 Na3 Si2 141.31(7) 2_557 . ?
Na2 Na3 Si2 64.11(5) . . ?
Si5 Na3 Si2 151.84(5) . . ?
O1 Na3 Si4 106.23(13) . . ?
O1 Na3 Si4 90.08(11) 2_557 . ?
N6 Na3 Si4 149.79(8) . . ?
N5 Na3 Si4 26.78(7) . . ?
Na3 Na3 Si4 136.63(7) 2_557 . ?
Na2 Na3 Si4 58.79(4) . . ?
Si5 Na3 Si4 120.85(6) . . ?
Si2 Na3 Si4 53.05(3) . . ?
O1 Na3 Si5 92.57(13) . 2_557 ?
O1 Na3 Si5 108.02(11) 2_557 2_557 ?
N6 Na3 Si5 26.59(3) . 2_557 ?
N5 Na3 Si5 151.08(10) . 2_557 ?
Na3 Na3 Si5 60.55(4) 2_557 2_557 ?
Na2 Na3 Si5 139.45(6) . 2_557 ?
Si5 Na3 Si5 52.38(4) . 2_557 ?
Si2 Na3 Si5 122.34(6) . 2_557 ?
Si4 Na3 Si5 160.59(5) . 2_557 ?
N3 Si1 C2 115.7(3) . . ?
N3 Si1 C3 109.74(18) . . ?
C2 Si1 C3 107.9(2) . . ?
N3 Si1 C1 112.83(16) . . ?
C2 Si1 C1 106.4(3) . . ?
C3 Si1 C1 103.5(2) . . ?
N3 Si1 Na1 48.76(7) . . ?
C2 Si1 Na1 100.6(3) . . ?
C3 Si1 Na1 71.81(13) . . ?
C1 Si1 Na1 152.59(18) . . ?
N3 Si1 Na1 45.90(7) . 2_756 ?
C2 Si1 Na1 148.0(2) . 2_756 ?
C3 Si1 Na1 103.73(14) . 2_756 ?
C1 Si1 Na1 70.63(16) . 2_756 ?
Na1 Si1 Na1 84.05(6) . 2_756 ?
N5 Si2 C21 113.7(2) . . ?
N5 Si2 C19 115.31(17) . . ?
C21 Si2 C19 106.2(2) . . ?
N5 Si2 C20 111.05(18) . . ?
C21 Si2 C20 104.5(2) . . ?
C19 Si2 C20 105.2(3) . . ?
N5 Si2 Na3 43.71(11) . . ?
C21 Si2 Na3 83.76(16) . . ?
C19 Si2 Na3 158.45(15) . . ?
C20 Si2 Na3 90.21(17) . . ?
N5 Si2 Na2 39.57(11) . . ?
C21 Si2 Na2 138.75(16) . . ?
C19 Si2 Na2 114.04(16) . . ?
C20 Si2 Na2 74.03(15) . . ?
Na3 Si2 Na2 55.27(4) . . ?
N4 Si3 C29 116.0(2) . . ?
N4 Si3 C30 110.6(2) . . ?
C29 Si3 C30 106.4(3) . . ?
N4 Si3 C28 111.16(18) . . ?
C29 Si3 C28 106.8(4) . . ?
C30 Si3 C28 105.3(2) . . ?
N4 Si3 Na2 45.24(10) . . ?
C29 Si3 Na2 160.7(2) . . ?
C30 Si3 Na2 87.62(18) . . ?
C28 Si3 Na2 81.4(2) . . ?
N4 Si3 Na2 37.89(10) . 2_557 ?
C29 Si3 Na2 115.9(2) . 2_557 ?
C30 Si3 Na2 75.11(17) . 2_557 ?
C28 Si3 Na2 135.5(2) . 2_557 ?
Na2 Si3 Na2 54.09(5) . 2_557 ?
N5 Si4 C25 115.4(2) . . ?
N5 Si4 C27 111.81(19) . . ?
C25 Si4 C27 107.5(3) . . ?
N5 Si4 C26 110.42(18) . . ?
C25 Si4 C26 105.0(2) . . ?
C27 Si4 C26 106.0(2) . . ?
N5 Si4 Na2 45.98(11) . . ?
C25 Si4 Na2 161.31(18) . . ?
C27 Si4 Na2 85.10(18) . . ?
C26 Si4 Na2 83.83(15) . . ?
N5 Si4 Na3 40.59(10) . . ?
C25 Si4 Na3 109.65(19) . . ?
C27 Si4 Na3 141.34(17) . . ?
C26 Si4 Na3 74.10(17) . . ?
Na2 Si4 Na3 56.28(4) . . ?
N6 Si5 C23 113.08(18) . . ?
N6 Si5 C22 115.7(2) . . ?
C23 Si5 C22 106.0(3) . . ?
N6 Si5 C24 110.1(2) . . ?
C23 Si5 C24 105.3(3) . . ?
C22 Si5 C24 105.9(3) . . ?
N6 Si5 Na3 43.57(10) . . ?
C23 Si5 Na3 83.1(2) . . ?
C22 Si5 Na3 158.5(2) . . ?
C24 Si5 Na3 89.9(2) . . ?
N6 Si5 Na3 39.57(9) . 2_557 ?
C23 Si5 Na3 137.6(2) . 2_557 ?
C22 Si5 Na3 115.3(2) . 2_557 ?
C24 Si5 Na3 72.88(17) . 2_557 ?
Na3 Si5 Na3 54.84(5) . 2_557 ?
O1 O1 Na3 72.6(2) 2_557 . ?
O1 O1 Na2 71.3(2) 2_557 . ?
Na3 O1 Na2 85.36(14) . . ?
O1 O1 Na2 69.9(2) 2_557 2_557 ?
Na3 O1 Na2 142.4(2) . 2_557 ?
Na2 O1 Na2 82.32(17) . 2_557 ?
O1 O1 Na3 68.7(2) 2_557 2_557 ?
Na3 O1 Na3 83.41(18) . 2_557 ?
Na2 O1 Na3 140.1(2) . 2_557 ?
Na2 O1 Na3 83.68(13) 2_557 2_557 ?
O1 O1 H1H 160(5) 2_557 . ?
Na3 O1 H1H 120(5) . . ?
Na2 O1 H1H 93(5) . . ?
Na2 O1 H1H 96(5) 2_557 . ?
Na3 O1 H1H 125(5) 2_557 . ?
C12 N1 C4 111.8(3) . . ?
C12 N1 C8 114.3(3) . . ?
C4 N1 C8 109.9(3) . . ?
C12 N1 Na1 115.5(3) . . ?
C4 N1 Na1 97.3(2) . . ?
C8 N1 Na1 106.7(2) . . ?
C13 N2 C18 108.8(3) . . ?
C13 N2 C14 110.0(3) . . ?
C18 N2 C14 109.1(3) . . ?
C13 N2 Na1 107.9(2) . . ?
C18 N2 Na1 107.0(3) . . ?
C14 N2 Na1 113.8(2) . . ?
Si1 N3 Si1 128.3(3) . 2_756 ?
Si1 N3 Na1 103.57(6) . 2_756 ?
Si1 N3 Na1 99.11(6) 2_756 2_756 ?
Si1 N3 Na1 99.11(6) . . ?
Si1 N3 Na1 103.57(6) 2_756 . ?
Na1 N3 Na1 126.4(2) 2_756 . ?
Si3 N4 Si3 125.3(3) . 2_557 ?
Si3 N4 Na2 104.88(9) . . ?
Si3 N4 Na2 116.58(10) 2_557 . ?
Si3 N4 Na2 116.58(10) . 2_557 ?
Si3 N4 Na2 104.88(9) 2_557 2_557 ?
Na2 N4 Na2 79.88(14) . 2_557 ?
Si4 N5 Si2 127.96(14) . . ?
Si4 N5 Na2 103.89(15) . . ?
Si2 N5 Na2 113.76(15) . . ?
Si4 N5 Na3 112.63(15) . . ?
Si2 N5 Na3 107.39(15) . . ?
Na2 N5 Na3 81.66(8) . . ?
Si5 N6 Si5 124.8(3) . 2_557 ?
Si5 N6 Na3 113.84(9) . 2_557 ?
Si5 N6 Na3 107.46(9) 2_557 2_557 ?
Si5 N6 Na3 107.46(9) . . ?
Si5 N6 Na3 113.84(9) 2_557 . ?
Na3 N6 Na3 81.04(14) 2_557 . ?
Si1 C1 H1A 109.5 . . ?
Si1 C1 H1B 109.5 . . ?
H1A C1 H1B 109.5 . . ?
Si1 C1 H1C 109.5 . . ?
H1A C1 H1C 109.5 . . ?
H1B C1 H1C 109.5 . . ?
Si1 C2 H2A 109.5 . . ?
Si1 C2 H2B 109.5 . . ?
H2A C2 H2B 109.5 . . ?
Si1 C2 H2C 109.5 . . ?
H2A C2 H2C 109.5 . . ?
H2B C2 H2C 109.5 . . ?
Si1 C3 H3A 109.5 . . ?
Si1 C3 H3B 109.5 . . ?
H3A C3 H3B 109.5 . . ?
Si1 C3 H3C 109.5 . . ?
H3A C3 H3C 109.5 . . ?
H3B C3 H3C 109.5 . . ?
N1 C4 C5 117.7(4) . . ?
N1 C4 H4A 107.9 . . ?
C5 C4 H4A 107.9 . . ?
N1 C4 H4B 107.9 . . ?
C5 C4 H4B 107.9 . . ?
H4A C4 H4B 107.2 . . ?
C4 C5 C6 110.3(4) . . ?
C4 C5 H5A 109.6 . . ?
C6 C5 H5A 109.6 . . ?
C4 C5 H5B 109.6 . . ?
C6 C5 H5B 109.6 . . ?
H5A C5 H5B 108.1 . . ?
C7 C6 C5 109.9(4) . . ?
C7 C6 H6A 109.7 . . ?
C5 C6 H6A 109.7 . . ?
C7 C6 H6B 109.7 . . ?
C5 C6 H6B 109.7 . . ?
H6A C6 H6B 108.2 . . ?
C6 C7 C8 110.9(4) . . ?
C6 C7 H7A 109.4 . . ?
C8 C7 H7A 109.4 . . ?
C6 C7 H7B 109.4 . . ?
C8 C7 H7B 109.4 . . ?
H7A C7 H7B 108.0 . . ?
C7 C8 N1 114.2(4) . . ?
C7 C8 C9 112.6(4) . . ?
N1 C8 C9 110.3(3) . . ?
C7 C8 H8 106.4 . . ?
N1 C8 H8 106.4 . . ?
C9 C8 H8 106.4 . . ?
C10 C9 C13 107.1(4) . . ?
C10 C9 C8 110.8(4) . . ?
C13 C9 C8 115.5(4) . . ?
C10 C9 H9 107.7 . . ?
C13 C9 H9 107.7 . . ?
C8 C9 H9 107.7 . . ?
C11 C10 C9 107.7(4) . . ?
C11 C10 H10A 110.2 . . ?
C9 C10 H10A 110.2 . . ?
C11 C10 H10B 110.2 . . ?
C9 C10 H10B 110.2 . . ?
H10A C10 H10B 108.5 . . ?
C10 C11 C14 109.9(4) . . ?
C10 C11 C12 109.5(4) . . ?
C14 C11 C12 113.6(4) . . ?
C10 C11 H11 107.9 . . ?
C14 C11 H11 107.9 . . ?
C12 C11 H11 107.9 . . ?
N1 C12 C11 112.1(3) . . ?
N1 C12 H12A 109.2 . . ?
C11 C12 H12A 109.2 . . ?
N1 C12 H12B 109.2 . . ?
C11 C12 H12B 109.2 . . ?
H12A C12 H12B 107.9 . . ?
N2 C13 C9 114.8(3) . . ?
N2 C13 H13A 108.6 . . ?
C9 C13 H13A 108.6 . . ?
N2 C13 H13B 108.6 . . ?
C9 C13 H13B 108.6 . . ?
H13A C13 H13B 107.5 . . ?
C15 C14 N2 107.8(4) . . ?
C15 C14 C11 116.3(4) . . ?
N2 C14 C11 112.9(3) . . ?
C15 C14 H14 106.4 . . ?
N2 C14 H14 106.4 . . ?
C11 C14 H14 106.4 . . ?
C14 C15 C16 112.2(4) . . ?
C14 C15 H15A 109.2 . . ?
C16 C15 H15A 109.2 . . ?
C14 C15 H15B 109.2 . . ?
C16 C15 H15B 109.2 . . ?
H15A C15 H15B 107.9 . . ?
C15 C16 C17 109.2(4) . . ?
C15 C16 H16A 109.8 . . ?
C17 C16 H16A 109.8 . . ?
C15 C16 H16B 109.8 . . ?
C17 C16 H16B 109.8 . . ?
H16A C16 H16B 108.3 . . ?
C18 C17 C16 111.2(5) . . ?
C18 C17 H17A 109.4 . . ?
C16 C17 H17A 109.4 . . ?
C18 C17 H17B 109.4 . . ?
C16 C17 H17B 109.4 . . ?
H17A C17 H17B 108.0 . . ?
N2 C18 C17 112.5(4) . . ?
N2 C18 H18A 109.1 . . ?
C17 C18 H18A 109.1 . . ?
N2 C18 H18B 109.1 . . ?
C17 C18 H18B 109.1 . . ?
H18A C18 H18B 107.8 . . ?
Si2 C19 H19A 109.5 . . ?
Si2 C19 H19B 109.5 . . ?
H19A C19 H19B 109.5 . . ?
Si2 C19 H19C 109.5 . . ?
H19A C19 H19C 109.5 . . ?
H19B C19 H19C 109.5 . . ?
Si2 C20 H20A 109.5 . . ?
Si2 C20 H20B 109.5 . . ?
H20A C20 H20B 109.5 . . ?
Si2 C20 H20C 109.5 . . ?
H20A C20 H20C 109.5 . . ?
H20B C20 H20C 109.5 . . ?
Si2 C21 H21A 109.5 . . ?
Si2 C21 H21B 109.5 . . ?
H21A C21 H21B 109.5 . . ?
Si2 C21 H21C 109.5 . . ?
H21A C21 H21C 109.5 . . ?
H21B C21 H21C 109.5 . . ?
Si5 C22 H22A 109.5 . . ?
Si5 C22 H22B 109.5 . . ?
H22A C22 H22B 109.5 . . ?
Si5 C22 H22C 109.5 . . ?
H22A C22 H22C 109.5 . . ?
H22B C22 H22C 109.5 . . ?
Si5 C23 H23A 109.5 . . ?
Si5 C23 H23B 109.5 . . ?
H23A C23 H23B 109.5 . . ?
Si5 C23 H23C 109.5 . . ?
H23A C23 H23C 109.5 . . ?
H23B C23 H23C 109.5 . . ?
Si5 C24 H24A 109.5 . . ?
Si5 C24 H24B 109.5 . . ?
H24A C24 H24B 109.5 . . ?
Si5 C24 H24C 109.5 . . ?
H24A C24 H24C 109.5 . . ?
H24B C24 H24C 109.5 . . ?
Si4 C25 H25A 109.5 . . ?
Si4 C25 H25B 109.5 . . ?
H25A C25 H25B 109.5 . . ?
Si4 C25 H25C 109.5 . . ?
H25A C25 H25C 109.5 . . ?
H25B C25 H25C 109.5 . . ?
Si4 C26 H26A 109.5 . . ?
Si4 C26 H26B 109.5 . . ?
H26A C26 H26B 109.5 . . ?
Si4 C26 H26C 109.5 . . ?
H26A C26 H26C 109.5 . . ?
H26B C26 H26C 109.5 . . ?
Si4 C27 H27A 109.5 . . ?
Si4 C27 H27B 109.5 . . ?
H27A C27 H27B 109.5 . . ?
Si4 C27 H27C 109.5 . . ?
H27A C27 H27C 109.5 . . ?
H27B C27 H27C 109.5 . . ?
Si3 C28 H28A 109.5 . . ?
Si3 C28 H28B 109.5 . . ?
H28A C28 H28B 109.5 . . ?
Si3 C28 H28C 109.5 . . ?
H28A C28 H28C 109.5 . . ?
H28B C28 H28C 109.5 . . ?
Si3 C29 H29A 109.5 . . ?
Si3 C29 H29B 109.5 . . ?
H29A C29 H29B 109.5 . . ?
Si3 C29 H29C 109.5 . . ?
H29A C29 H29C 109.5 . . ?
H29B C29 H29C 109.5 . . ?
Si3 C30 H30A 109.5 . . ?
Si3 C30 H30B 109.5 . . ?
H30A C30 H30B 109.5 . . ?
Si3 C30 H30C 109.5 . . ?
H30A C30 H30C 109.5 . . ?
H30B C30 H30C 109.5 . . ?

loop_
_geom_bond_atom_site_label_1
_geom_bond_atom_site_label_2
_geom_bond_distance
_geom_bond_site_symmetry_2
_geom_bond_publ_flag
Na1 N1 2.393(4) . ?
Na1 N3 2.399(2) . ?
Na1 N2 2.458(4) . ?
Na1 Si1 3.150(2) . ?
Na1 Si1 3.2468(19) 2_756 ?
Na2 O1 2.324(5) . ?
Na2 O1 2.345(5) 2_557 ?
Na2 N5 2.393(3) . ?
Na2 N4 2.393(4) . ?
Na2 Na2 3.073(3) 2_557 ?
Na2 Na3 3.1417(19) . ?
Na2 Si4 3.2307(18) . ?
Na2 Si3 3.258(2) . ?
Na2 Si2 3.4389(18) . ?
Na2 Si3 3.485(2) 2_557 ?
Na2 H1H 2.53(7) . ?
Na3 O1 2.310(5) . ?
Na3 O1 2.365(5) 2_557 ?
Na3 N6 2.394(3) . ?
Na3 N5 2.412(3) . ?
Na3 Na3 3.111(2) 2_557 ?
Na3 Si5 3.3130(18) . ?
Na3 Si2 3.3308(17) . ?
Na3 Si4 3.4216(18) . ?
Na3 Si5 3.4372(19) 2_557 ?
Si1 N3 1.697(2) . ?
Si1 C2 1.860(5) . ?
Si1 C3 1.874(4) . ?
Si1 C1 1.901(5) . ?
Si1 Na1 3.2468(19) 2_756 ?
Si2 N5 1.687(3) . ?
Si2 C21 1.857(5) . ?
Si2 C19 1.874(4) . ?
Si2 C20 1.877(5) . ?
Si3 N4 1.680(2) . ?
Si3 C29 1.882(6) . ?
Si3 C30 1.883(5) . ?
Si3 C28 1.892(4) . ?
Si3 Na2 3.485(2) 2_557 ?
Si4 N5 1.670(3) . ?
Si4 C25 1.870(5) . ?
Si4 C27 1.881(5) . ?
Si4 C26 1.890(4) . ?
Si5 N6 1.682(2) . ?
Si5 C23 1.861(4) . ?
Si5 C22 1.861(6) . ?
Si5 C24 1.872(5) . ?
Si5 Na3 3.4372(19) 2_557 ?
O1 Na2 2.345(5) 2_557 ?
O1 Na3 2.365(5) 2_557 ?
O1 H1H 0.87(2) . ?
N1 C12 1.453(5) . ?
N1 C4 1.474(5) . ?
N1 C8 1.519(5) . ?
N2 C13 1.468(5) . ?
N2 C18 1.483(5) . ?
N2 C14 1.494(5) . ?
N3 Si1 1.697(2) 2_756 ?
N3 Na1 2.399(2) 2_756 ?
N4 Si3 1.680(2) 2_557 ?
N4 Na2 2.393(4) 2_557 ?
N6 Si5 1.682(2) 2_557 ?
N6 Na3 2.394(3) 2_557 ?
C1 H1A 0.9800 . ?
C1 H1B 0.9800 . ?
C1 H1C 0.9800 . ?
C2 H2A 0.9800 . ?
C2 H2B 0.9800 . ?
C2 H2C 0.9800 . ?
C3 H3A 0.9800 . ?
C3 H3B 0.9800 . ?
C3 H3C 0.9800 . ?
C4 C5 1.494(6) . ?
C4 H4A 0.9900 . ?
C4 H4B 0.9900 . ?
C5 C6 1.521(7) . ?
C5 H5A 0.9900 . ?
C5 H5B 0.9900 . ?
C6 C7 1.506(7) . ?
C6 H6A 0.9900 . ?
C6 H6B 0.9900 . ?
C7 C8 1.507(6) . ?
C7 H7A 0.9900 . ?
C7 H7B 0.9900 . ?
C8 C9 1.540(6) . ?
C8 H8 1.0000 . ?
C9 C10 1.504(6) . ?
C9 C13 1.523(6) . ?
C9 H9 1.0000 . ?
C10 C11 1.486(6) . ?
C10 H10A 0.9900 . ?
C10 H10B 0.9900 . ?
C11 C14 1.529(6) . ?
C11 C12 1.572(6) . ?
C11 H11 1.0000 . ?
C12 H12A 0.9900 . ?
C12 H12B 0.9900 . ?
C13 H13A 0.9900 . ?
C13 H13B 0.9900 . ?
C14 C15 1.492(6) . ?
C14 H14 1.0000 . ?
C15 C16 1.516(8) . ?
C15 H15A 0.9900 . ?
C15 H15B 0.9900 . ?
C16 C17 1.529(8) . ?
C16 H16A 0.9900 . ?
C16 H16B 0.9900 . ?
C17 C18 1.483(6) . ?
C17 H17A 0.9900 . ?
C17 H17B 0.9900 . ?
C18 H18A 0.9900 . ?
C18 H18B 0.9900 . ?
C19 H19A 0.9800 . ?
C19 H19B 0.9800 . ?
C19 H19C 0.9800 . ?
C20 H20A 0.9800 . ?
C20 H20B 0.9800 . ?
C20 H20C 0.9800 . ?
C21 H21A 0.9800 . ?
C21 H21B 0.9800 . ?
C21 H21C 0.9800 . ?
C22 H22A 0.9800 . ?
C22 H22B 0.9800 . ?
C22 H22C 0.9800 . ?
C23 H23A 0.9800 . ?
C23 H23B 0.9800 . ?
C23 H23C 0.9800 . ?
C24 H24A 0.9800 . ?
C24 H24B 0.9800 . ?
C24 H24C 0.9800 . ?
C25 H25A 0.9800 . ?
C25 H25B 0.9800 . ?
C25 H25C 0.9800 . ?
C26 H26A 0.9800 . ?
C26 H26B 0.9800 . ?
C26 H26C 0.9800 . ?
C27 H27A 0.9800 . ?
C27 H27B 0.9800 . ?
C27 H27C 0.9800 . ?
C28 H28A 0.9800 . ?
C28 H28B 0.9800 . ?
C28 H28C 0.9800 . ?
C29 H29A 0.9800 . ?
C29 H29B 0.9800 . ?
C29 H29C 0.9800 . ?
C30 H30A 0.9800 . ?
C30 H30B 0.9800 . ?
C30 H30C 0.9800 . ?

loop_
_geom_torsion_atom_site_label_1
_geom_torsion_atom_site_label_2
_geom_torsion_atom_site_label_3
_geom_torsion_atom_site_label_4
_geom_torsion
_geom_torsion_site_symmetry_1
_geom_torsion_site_symmetry_2
_geom_torsion_site_symmetry_3
_geom_torsion_site_symmetry_4
_geom_torsion_publ_flag
O1 Na2 Na3 O1 -53.2(2) 2_557 . . . ?
N5 Na2 Na3 O1 152.34(18) . . . . ?
N4 Na2 Na3 O1 -24.98(18) . . . . ?
Na2 Na2 Na3 O1 -26.10(15) 2_557 . . . ?
Si4 Na2 Na3 O1 -176.59(15) . . . . ?
Si3 Na2 Na3 O1 23.85(17) . . . . ?
Si2 Na2 Na3 O1 122.56(15) . . . . ?
Si3 Na2 Na3 O1 -64.99(17) 2_557 . . . ?
O1 Na2 Na3 O1 53.2(2) . . . 2_557 ?
N5 Na2 Na3 O1 -154.42(17) . . . 2_557 ?
N4 Na2 Na3 O1 28.26(18) . . . 2_557 ?
Na2 Na2 Na3 O1 27.14(14) 2_557 . . 2_557 ?
Si4 Na2 Na3 O1 -123.35(14) . . . 2_557 ?
Si3 Na2 Na3 O1 77.09(17) . . . 2_557 ?
Si2 Na2 Na3 O1 175.80(14) . . . 2_557 ?
Si3 Na2 Na3 O1 -11.75(16) 2_557 . . 2_557 ?
O1 Na2 Na3 N6 29.04(18) . . . . ?
O1 Na2 Na3 N6 -24.20(18) 2_557 . . . ?
N5 Na2 Na3 N6 -178.62(16) . . . . ?
N4 Na2 Na3 N6 4.1(2) . . . . ?
Na2 Na2 Na3 N6 2.95(17) 2_557 . . . ?
Si4 Na2 Na3 N6 -147.55(13) . . . . ?
Si3 Na2 Na3 N6 52.9(2) . . . . ?
Si2 Na2 Na3 N6 151.60(13) . . . . ?
Si3 Na2 Na3 N6 -36.0(2) 2_557 . . . ?
O1 Na2 Na3 N5 -152.34(18) . . . . ?
O1 Na2 Na3 N5 154.42(17) 2_557 . . . ?
N4 Na2 Na3 N5 -177.32(17) . . . . ?
Na2 Na2 Na3 N5 -178.44(13) 2_557 . . . ?
Si4 Na2 Na3 N5 31.06(9) . . . . ?
Si3 Na2 Na3 N5 -128.50(15) . . . . ?
Si2 Na2 Na3 N5 -29.78(9) . . . . ?
Si3 Na2 Na3 N5 142.67(14) 2_557 . . . ?
O1 Na2 Na3 Na3 27.97(15) . . . 2_557 ?
O1 Na2 Na3 Na3 -25.27(14) 2_557 . . 2_557 ?
N5 Na2 Na3 Na3 -179.68(13) . . . 2_557 ?
N4 Na2 Na3 Na3 3.00(17) . . . 2_557 ?
Na2 Na2 Na3 Na3 1.88(11) 2_557 . . 2_557 ?
Si4 Na2 Na3 Na3 -148.62(8) . . . 2_557 ?
Si3 Na2 Na3 Na3 51.82(14) . . . 2_557 ?
Si2 Na2 Na3 Na3 150.53(9) . . . 2_557 ?
Si3 Na2 Na3 Na3 -37.02(14) 2_557 . . 2_557 ?
O1 Na2 Na3 Si5 74.70(17) . . . . ?
O1 Na2 Na3 Si5 21.46(16) 2_557 . . . ?
N5 Na2 Na3 Si5 -132.96(14) . . . . ?
N4 Na2 Na3 Si5 49.7(2) . . . . ?
Na2 Na2 Na3 Si5 48.61(14) 2_557 . . . ?
Si4 Na2 Na3 Si5 -101.89(10) . . . . ?
Si3 Na2 Na3 Si5 98.55(15) . . . . ?
Si2 Na2 Na3 Si5 -162.74(11) . . . . ?
Si3 Na2 Na3 Si5 9.71(18) 2_557 . . . ?
O1 Na2 Na3 Si2 -122.56(15) . . . . ?
O1 Na2 Na3 Si2 -175.80(14) 2_557 . . . ?
N5 Na2 Na3 Si2 29.78(9) . . . . ?
N4 Na2 Na3 Si2 -147.54(14) . . . . ?
Na2 Na2 Na3 Si2 -148.66(9) 2_557 . . . ?
Si4 Na2 Na3 Si2 60.85(3) . . . . ?
Si3 Na2 Na3 Si2 -98.71(11) . . . . ?
Si3 Na2 Na3 Si2 172.45(10) 2_557 . . . ?
O1 Na2 Na3 Si4 176.59(15) . . . . ?
O1 Na2 Na3 Si4 123.35(14) 2_557 . . . ?
N5 Na2 Na3 Si4 -31.06(9) . . . . ?
N4 Na2 Na3 Si4 151.62(15) . . . . ?
Na2 Na2 Na3 Si4 150.50(9) 2_557 . . . ?
Si3 Na2 Na3 Si4 -159.56(12) . . . . ?
Si2 Na2 Na3 Si4 -60.85(3) . . . . ?
Si3 Na2 Na3 Si4 111.60(11) 2_557 . . . ?
O1 Na2 Na3 Si5 -12.24(16) . . . 2_557 ?
O1 Na2 Na3 Si5 -65.48(16) 2_557 . . 2_557 ?
N5 Na2 Na3 Si5 140.10(14) . . . 2_557 ?
N4 Na2 Na3 Si5 -37.2(2) . . . 2_557 ?
Na2 Na2 Na3 Si5 -38.33(14) 2_557 . . 2_557 ?
Si4 Na2 Na3 Si5 171.17(10) . . . 2_557 ?
Si3 Na2 Na3 Si5 11.61(18) . . . 2_557 ?
Si2 Na2 Na3 Si5 110.32(10) . . . 2_557 ?
Si3 Na2 Na3 Si5 -77.23(16) 2_557 . . 2_557 ?
N1 Na1 Si1 N3 66.8(3) . . . . ?
N2 Na1 Si1 N3 -137.8(2) . . . . ?
Si1 Na1 Si1 N3 -26.21(16) 2_756 . . . ?
N1 Na1 Si1 C2 -178.2(3) . . . . ?
N3 Na1 Si1 C2 115.0(3) . . . . ?
N2 Na1 Si1 C2 -22.8(2) . . . . ?
Si1 Na1 Si1 C2 88.78(19) 2_756 . . . ?
N1 Na1 Si1 C3 -72.7(2) . . . . ?
N3 Na1 Si1 C3 -139.5(2) . . . . ?
N2 Na1 Si1 C3 82.64(18) . . . . ?
Si1 Na1 Si1 C3 -165.74(15) 2_756 . . . ?
N1 Na1 Si1 C1 11.6(5) . . . . ?
N3 Na1 Si1 C1 -55.3(4) . . . . ?
N2 Na1 Si1 C1 166.9(4) . . . . ?
Si1 Na1 Si1 C1 -81.5(4) 2_756 . . . ?
N1 Na1 Si1 Na1 33.8(2) . . . 2_756 ?
N3 Na1 Si1 Na1 -32.95(17) . . . 2_756 ?
N2 Na1 Si1 Na1 -170.78(13) . . . 2_756 ?
Si1 Na1 Si1 Na1 -59.16(5) 2_756 . . 2_756 ?
O1 Na3 Si2 N5 -89.29(19) . . . . ?
O1 Na3 Si2 N5 -54.14(19) 2_557 . . . ?
N6 Na3 Si2 N5 165.2(2) . . . . ?
Na3 Na3 Si2 N5 -102.67(18) 2_557 . . . ?
Na2 Na3 Si2 N5 -50.78(15) . . . . ?
Si5 Na3 Si2 N5 105.8(2) . . . . ?
Si4 Na3 Si2 N5 18.39(15) . . . . ?
Si5 Na3 Si2 N5 175.41(16) 2_557 . . . ?
O1 Na3 Si2 C21 136.4(2) . . . . ?
O1 Na3 Si2 C21 171.5(2) 2_557 . . . ?
N6 Na3 Si2 C21 30.9(2) . . . . ?
N5 Na3 Si2 C21 -134.3(2) . . . . ?
Na3 Na3 Si2 C21 123.0(2) 2_557 . . . ?
Na2 Na3 Si2 C21 174.88(18) . . . . ?
Si5 Na3 Si2 C21 -28.6(2) . . . . ?
Si4 Na3 Si2 C21 -115.95(18) . . . . ?
Si5 Na3 Si2 C21 41.07(19) 2_557 . . . ?
O1 Na3 Si2 C19 -104.6(5) . . . . ?
O1 Na3 Si2 C19 -69.4(5) 2_557 . . . ?
N6 Na3 Si2 C19 149.9(5) . . . . ?
N5 Na3 Si2 C19 -15.3(5) . . . . ?
Na3 Na3 Si2 C19 -118.0(5) 2_557 . . . ?
Na2 Na3 Si2 C19 -66.1(5) . . . . ?
Si5 Na3 Si2 C19 90.5(5) . . . . ?
Si4 Na3 Si2 C19 3.1(5) . . . . ?
Si5 Na3 Si2 C19 160.1(5) 2_557 . . . ?
O1 Na3 Si2 C20 31.8(2) . . . . ?
O1 Na3 Si2 C20 66.9(2) 2_557 . . . ?
N6 Na3 Si2 C20 -73.7(2) . . . . ?
N5 Na3 Si2 C20 121.1(2) . . . . ?
Na3 Na3 Si2 C20 18.4(2) 2_557 . . . ?
Na2 Na3 Si2 C20 70.29(17) . . . . ?
Si5 Na3 Si2 C20 -133.2(2) . . . . ?
Si4 Na3 Si2 C20 139.45(17) . . . . ?
Si5 Na3 Si2 C20 -63.53(17) 2_557 . . . ?
O1 Na3 Si2 Na2 -38.51(12) . . . . ?
O1 Na3 Si2 Na2 -3.36(11) 2_557 . . . ?
N6 Na3 Si2 Na2 -144.01(17) . . . . ?
N5 Na3 Si2 Na2 50.78(15) . . . . ?
Na3 Na3 Si2 Na2 -51.89(10) 2_557 . . . ?
Si5 Na3 Si2 Na2 156.56(16) . . . . ?
Si4 Na3 Si2 Na2 69.17(5) . . . . ?
Si5 Na3 Si2 Na2 -133.82(8) 2_557 . . . ?
O1 Na2 Si2 N5 95.3(2) . . . . ?
O1 Na2 Si2 N5 60.5(2) 2_557 . . . ?
N4 Na2 Si2 N5 -162.9(2) . . . . ?
Na2 Na2 Si2 N5 108.67(19) 2_557 . . . ?
Na3 Na2 Si2 N5 57.19(16) . . . . ?
Si4 Na2 Si2 N5 -21.89(16) . . . . ?
Si3 Na2 Si2 N5 -165.62(17) . . . . ?
Si3 Na2 Si2 N5 -108.8(2) 2_557 . . . ?
O1 Na2 Si2 C21 30.4(3) . . . . ?
O1 Na2 Si2 C21 -4.4(3) 2_557 . . . ?
N5 Na2 Si2 C21 -64.9(3) . . . . ?
N4 Na2 Si2 C21 132.2(3) . . . . ?
Na2 Na2 Si2 C21 43.8(3) 2_557 . . . ?
Na3 Na2 Si2 C21 -7.7(3) . . . . ?
Si4 Na2 Si2 C21 -86.8(3) . . . . ?
Si3 Na2 Si2 C21 129.5(3) . . . . ?
Si3 Na2 Si2 C21 -173.7(3) 2_557 . . . ?
O1 Na2 Si2 C19 -163.4(2) . . . . ?
O1 Na2 Si2 C19 161.7(2) 2_557 . . . ?
N5 Na2 Si2 C19 101.2(2) . . . . ?
N4 Na2 Si2 C19 -61.6(2) . . . . ?
Na2 Na2 Si2 C19 -150.1(2) 2_557 . . . ?
Na3 Na2 Si2 C19 158.4(2) . . . . ?
Si4 Na2 Si2 C19 79.35(19) . . . . ?
Si3 Na2 Si2 C19 -64.4(2) . . . . ?
Si3 Na2 Si2 C19 -7.5(3) 2_557 . . . ?
O1 Na2 Si2 C20 -63.6(2) . . . . ?
O1 Na2 Si2 C20 -98.4(2) 2_557 . . . ?
N5 Na2 Si2 C20 -158.9(2) . . . . ?
N4 Na2 Si2 C20 38.2(2) . . . . ?
Na2 Na2 Si2 C20 -50.2(2) 2_557 . . . ?
Na3 Na2 Si2 C20 -101.71(19) . . . . ?
Si4 Na2 Si2 C20 179.21(19) . . . . ?
Si3 Na2 Si2 C20 35.48(19) . . . . ?
Si3 Na2 Si2 C20 92.3(3) 2_557 . . . ?
O1 Na2 Si2 Na3 38.15(12) . . . . ?
O1 Na2 Si2 Na3 3.32(11) 2_557 . . . ?
N5 Na2 Si2 Na3 -57.19(16) . . . . ?
N4 Na2 Si2 Na3 139.96(17) . . . . ?
Na2 Na2 Si2 Na3 51.48(9) 2_557 . . . ?
Si4 Na2 Si2 Na3 -79.08(5) . . . . ?
Si3 Na2 Si2 Na3 137.19(8) . . . . ?
Si3 Na2 Si2 Na3 -165.9(2) 2_557 . . . ?
O1 Na2 Si3 N4 -88.17(17) . . . . ?
O1 Na2 Si3 N4 -51.86(18) 2_557 . . . ?
N5 Na2 Si3 N4 166.2(2) . . . . ?
Na2 Na2 Si3 N4 -49.15(13) 2_557 . . . ?
Na3 Na2 Si3 N4 -105.57(16) . . . . ?
Si4 Na2 Si3 N4 111.58(18) . . . . ?
Si2 Na2 Si3 N4 177.05(14) . . . . ?
Si3 Na2 Si3 N4 18.97(12) 2_557 . . . ?
O1 Na2 Si3 C29 -103.0(9) . . . . ?
O1 Na2 Si3 C29 -66.7(9) 2_557 . . . ?
N5 Na2 Si3 C29 151.4(9) . . . . ?
N4 Na2 Si3 C29 -14.8(9) . . . . ?
Na2 Na2 Si3 C29 -64.0(9) 2_557 . . . ?
Na3 Na2 Si3 C29 -120.4(9) . . . . ?
Si4 Na2 Si3 C29 96.8(9) . . . . ?
Si2 Na2 Si3 C29 162.2(9) . . . . ?
Si3 Na2 Si3 C29 4.2(9) 2_557 . . . ?
O1 Na2 Si3 C30 34.28(18) . . . . ?
O1 Na2 Si3 C30 70.6(2) 2_557 . . . ?
N5 Na2 Si3 C30 -71.3(2) . . . . ?
N4 Na2 Si3 C30 122.4(2) . . . . ?
Na2 Na2 Si3 C30 73.30(16) 2_557 . . . ?
Na3 Na2 Si3 C30 16.88(18) . . . . ?
Si4 Na2 Si3 C30 -126.0(2) . . . . ?
Si2 Na2 Si3 C30 -60.50(16) . . . . ?
Si3 Na2 Si3 C30 141.41(16) 2_557 . . . ?
O1 Na2 Si3 C28 140.2(2) . . . . ?
O1 Na2 Si3 C28 176.5(2) 2_557 . . . ?
N5 Na2 Si3 C28 34.6(2) . . . . ?
N4 Na2 Si3 C28 -131.7(2) . . . . ?
Na2 Na2 Si3 C28 179.20(18) 2_557 . . . ?
Na3 Na2 Si3 C28 122.8(2) . . . . ?
Si4 Na2 Si3 C28 -20.1(2) . . . . ?
Si2 Na2 Si3 C28 45.39(18) . . . . ?
Si3 Na2 Si3 C28 -112.69(17) 2_557 . . . ?
O1 Na2 Si3 Na2 -39.03(10) . . . 2_557 ?
O1 Na2 Si3 Na2 -2.71(12) 2_557 . . 2_557 ?
N5 Na2 Si3 Na2 -144.61(19) . . . 2_557 ?
N4 Na2 Si3 Na2 49.15(13) . . . 2_557 ?
Na3 Na2 Si3 Na2 -56.42(8) . . . 2_557 ?
Si4 Na2 Si3 Na2 160.72(18) . . . 2_557 ?
Si2 Na2 Si3 Na2 -133.81(9) . . . 2_557 ?
Si3 Na2 Si3 Na2 68.11(6) 2_557 . . 2_557 ?
O1 Na2 Si4 N5 -54.04(18) . . . . ?
O1 Na2 Si4 N5 -90.22(18) 2_557 . . . ?
N4 Na2 Si4 N5 162.0(2) . . . . ?
Na2 Na2 Si4 N5 -104.91(18) 2_557 . . . ?
Na3 Na2 Si4 N5 -51.35(15) . . . . ?
Si3 Na2 Si4 N5 104.8(2) . . . . ?
Si2 Na2 Si4 N5 19.48(14) . . . . ?
Si3 Na2 Si4 N5 174.74(16) 2_557 . . . ?
O1 Na2 Si4 C25 -47.3(6) . . . . ?
O1 Na2 Si4 C25 -83.5(6) 2_557 . . . ?
N5 Na2 Si4 C25 6.7(6) . . . . ?
N4 Na2 Si4 C25 168.8(6) . . . . ?
Na2 Na2 Si4 C25 -98.2(6) 2_557 . . . ?
Na3 Na2 Si4 C25 -44.6(6) . . . . ?
Si3 Na2 Si4 C25 111.5(6) . . . . ?
Si2 Na2 Si4 C25 26.2(6) . . . . ?
Si3 Na2 Si4 C25 -178.5(6) 2_557 . . . ?
O1 Na2 Si4 C27 179.0(2) . . . . ?
O1 Na2 Si4 C27 142.81(19) 2_557 . . . ?
N5 Na2 Si4 C27 -127.0(2) . . . . ?
N4 Na2 Si4 C27 35.1(2) . . . . ?
Na2 Na2 Si4 C27 128.12(19) 2_557 . . . ?
Na3 Na2 Si4 C27 -178.32(16) . . . . ?
Si3 Na2 Si4 C27 -22.2(2) . . . . ?
Si2 Na2 Si4 C27 -107.49(16) . . . . ?
Si3 Na2 Si4 C27 47.77(16) 2_557 . . . ?
O1 Na2 Si4 C26 72.3(2) . . . . ?
O1 Na2 Si4 C26 36.1(2) 2_557 . . . ?
N5 Na2 Si4 C26 126.3(2) . . . . ?
N4 Na2 Si4 C26 -71.6(2) . . . . ?
Na2 Na2 Si4 C26 21.4(2) 2_557 . . . ?
Na3 Na2 Si4 C26 74.98(19) . . . . ?
Si3 Na2 Si4 C26 -128.9(2) . . . . ?
Si2 Na2 Si4 C26 145.81(19) . . . . ?
Si3 Na2 Si4 C26 -58.9(2) 2_557 . . . ?
O1 Na2 Si4 Na3 -2.69(12) . . . . ?
O1 Na2 Si4 Na3 -38.88(12) 2_557 . . . ?
N5 Na2 Si4 Na3 51.35(15) . . . . ?
N4 Na2 Si4 Na3 -146.62(17) . . . . ?
Na2 Na2 Si4 Na3 -53.56(10) 2_557 . . . ?
Si3 Na2 Si4 Na3 156.14(16) . . . . ?
Si2 Na2 Si4 Na3 70.83(5) . . . . ?
Si3 Na2 Si4 Na3 -133.92(8) 2_557 . . . ?
O1 Na3 Si4 N5 62.3(2) . . . . ?
O1 Na3 Si4 N5 98.0(2) 2_557 . . . ?
N6 Na3 Si4 N5 -164.6(2) . . . . ?
Na3 Na3 Si4 N5 108.98(19) 2_557 . . . ?
Na2 Na3 Si4 N5 59.67(16) . . . . ?
Si5 Na3 Si4 N5 -166.47(17) . . . . ?
Si2 Na3 Si4 N5 -19.77(16) . . . . ?
Si5 Na3 Si4 N5 -102.8(2) 2_557 . . . ?
O1 Na3 Si4 C25 168.8(2) . . . . ?
O1 Na3 Si4 C25 -155.5(2) 2_557 . . . ?
N6 Na3 Si4 C25 -58.1(2) . . . . ?
N5 Na3 Si4 C25 106.5(2) . . . . ?
Na3 Na3 Si4 C25 -144.5(2) 2_557 . . . ?
Na2 Na3 Si4 C25 166.17(18) . . . . ?
Si5 Na3 Si4 C25 -59.97(18) . . . . ?
Si2 Na3 Si4 C25 86.73(18) . . . . ?
Si5 Na3 Si4 C25 3.7(3) 2_557 . . . ?
O1 Na3 Si4 C27 5.3(3) . . . . ?
O1 Na3 Si4 C27 41.0(3) 2_557 . . . ?
N6 Na3 Si4 C27 138.4(3) . . . . ?
N5 Na3 Si4 C27 -57.0(3) . . . . ?
Na3 Na3 Si4 C27 52.0(3) 2_557 . . . ?
Na2 Na3 Si4 C27 2.7(3) . . . . ?
Si5 Na3 Si4 C27 136.5(2) . . . . ?
Si2 Na3 Si4 C27 -76.8(3) . . . . ?
Si5 Na3 Si4 C27 -159.8(3) 2_557 . . . ?
O1 Na3 Si4 C26 -90.6(2) . . . . ?
O1 Na3 Si4 C26 -54.9(2) 2_557 . . . ?
N6 Na3 Si4 C26 42.5(2) . . . . ?
N5 Na3 Si4 C26 -152.9(2) . . . . ?
Na3 Na3 Si4 C26 -43.9(2) 2_557 . . . ?
Na2 Na3 Si4 C26 -93.20(18) . . . . ?
Si5 Na3 Si4 C26 40.66(18) . . . . ?
Si2 Na3 Si4 C26 -172.64(18) . . . . ?
Si5 Na3 Si4 C26 104.3(3) 2_557 . . . ?
O1 Na3 Si4 Na2 2.62(11) . . . . ?
O1 Na3 Si4 Na2 38.29(12) 2_557 . . . ?
N6 Na3 Si4 Na2 135.74(18) . . . . ?
N5 Na3 Si4 Na2 -59.67(16) . . . . ?
Na3 Na3 Si4 Na2 49.31(9) 2_557 . . . ?
Si5 Na3 Si4 Na2 133.86(8) . . . . ?
Si2 Na3 Si4 Na2 -79.45(6) . . . . ?
Si5 Na3 Si4 Na2 -162.5(2) 2_557 . . . ?
O1 Na3 Si5 N6 -53.94(18) . . . . ?
O1 Na3 Si5 N6 -89.03(16) 2_557 . . . ?
N5 Na3 Si5 N6 167.0(2) . . . . ?
Na3 Na3 Si5 N6 -51.13(13) 2_557 . . . ?
Na2 Na3 Si5 N6 -104.83(16) . . . . ?
Si2 Na3 Si5 N6 109.62(19) . . . . ?
Si4 Na3 Si5 N6 178.04(14) . . . . ?
Si5 Na3 Si5 N6 20.12(12) 2_557 . . . ?
O1 Na3 Si5 C23 171.6(2) . . . . ?
O1 Na3 Si5 C23 136.5(2) 2_557 . . . ?
N6 Na3 Si5 C23 -134.5(2) . . . . ?
N5 Na3 Si5 C23 32.6(3) . . . . ?
Na3 Na3 Si5 C23 174.4(2) 2_557 . . . ?
Na2 Na3 Si5 C23 120.7(2) . . . . ?
Si2 Na3 Si5 C23 -24.8(2) . . . . ?
Si4 Na3 Si5 C23 43.6(2) . . . . ?
Si5 Na3 Si5 C23 -114.3(2) 2_557 . . . ?
O1 Na3 Si5 C22 -71.7(7) . . . . ?
O1 Na3 Si5 C22 -106.7(7) 2_557 . . . ?
N6 Na3 Si5 C22 -17.7(7) . . . . ?
N5 Na3 Si5 C22 149.3(7) . . . . ?
Na3 Na3 Si5 C22 -68.9(7) 2_557 . . . ?
Na2 Na3 Si5 C22 -122.6(7) . . . . ?
Si2 Na3 Si5 C22 91.9(7) . . . . ?
Si4 Na3 Si5 C22 160.3(6) . . . . ?
Si5 Na3 Si5 C22 2.4(6) 2_557 . . . ?
O1 Na3 Si5 C24 66.2(2) . . . . ?
O1 Na3 Si5 C24 31.1(2) 2_557 . . . ?
N6 Na3 Si5 C24 120.1(2) . . . . ?
N5 Na3 Si5 C24 -72.8(2) . . . . ?
Na3 Na3 Si5 C24 69.00(18) 2_557 . . . ?
Na2 Na3 Si5 C24 15.30(19) . . . . ?
Si2 Na3 Si5 C24 -130.3(2) . . . . ?
Si4 Na3 Si5 C24 -61.83(18) . . . . ?
Si5 Na3 Si5 C24 140.25(17) 2_557 . . . ?
O1 Na3 Si5 Na3 -2.80(12) . . . 2_557 ?
O1 Na3 Si5 Na3 -37.90(10) 2_557 . . 2_557 ?
N6 Na3 Si5 Na3 51.13(13) . . . 2_557 ?
N5 Na3 Si5 Na3 -141.83(19) . . . 2_557 ?
Na2 Na3 Si5 Na3 -53.70(7) . . . 2_557 ?
Si2 Na3 Si5 Na3 160.75(18) . . . 2_557 ?
Si4 Na3 Si5 Na3 -130.82(9) . . . 2_557 ?
Si5 Na3 Si5 Na3 71.25(6) 2_557 . . 2_557 ?
N6 Na3 O1 O1 -89.52(19) . . . 2_557 ?
N5 Na3 O1 O1 92.4(2) . . . 2_557 ?
Na3 Na3 O1 O1 -69.7(2) 2_557 . . 2_557 ?
Na2 Na3 O1 O1 71.88(18) . . . 2_557 ?
Si5 Na3 O1 O1 -66.4(2) . . . 2_557 ?
Si2 Na3 O1 O1 121.31(19) . . . 2_557 ?
Si4 Na3 O1 O1 68.8(2) . . . 2_557 ?
Si5 Na3 O1 O1 -116.05(19) 2_557 . . 2_557 ?
O1 Na3 O1 Na2 -71.88(18) 2_557 . . . ?
N6 Na3 O1 Na2 -161.40(11) . . . . ?
N5 Na3 O1 Na2 20.50(13) . . . . ?
Na3 Na3 O1 Na2 -141.61(19) 2_557 . . . ?
Si5 Na3 O1 Na2 -138.25(11) . . . . ?
Si2 Na3 O1 Na2 49.44(11) . . . . ?
Si4 Na3 O1 Na2 -3.03(13) . . . . ?
Si5 Na3 O1 Na2 172.07(11) 2_557 . . . ?
O1 Na3 O1 Na2 -0.9(3) 2_557 . . 2_557 ?
N6 Na3 O1 Na2 -90.4(3) . . . 2_557 ?
N5 Na3 O1 Na2 91.5(3) . . . 2_557 ?
Na3 Na3 O1 Na2 -70.6(3) 2_557 . . 2_557 ?
Na2 Na3 O1 Na2 71.0(3) . . . 2_557 ?
Si5 Na3 O1 Na2 -67.2(4) . . . 2_557 ?
Si2 Na3 O1 Na2 120.4(3) . . . 2_557 ?
Si4 Na3 O1 Na2 68.0(4) . . . 2_557 ?
Si5 Na3 O1 Na2 -116.9(3) 2_557 . . 2_557 ?
O1 Na3 O1 Na3 69.7(2) 2_557 . . 2_557 ?
N6 Na3 O1 Na3 -19.79(11) . . . 2_557 ?
N5 Na3 O1 Na3 162.11(14) . . . 2_557 ?
Na2 Na3 O1 Na3 141.61(19) . . . 2_557 ?
Si5 Na3 O1 Na3 3.35(15) . . . 2_557 ?
Si2 Na3 O1 Na3 -168.95(12) . . . 2_557 ?
Si4 Na3 O1 Na3 138.57(12) . . . 2_557 ?
Si5 Na3 O1 Na3 -46.32(10) 2_557 . . 2_557 ?
N5 Na2 O1 O1 -93.8(2) . . . 2_557 ?
N4 Na2 O1 O1 91.2(2) . . . 2_557 ?
Na2 Na2 O1 O1 71.3(2) 2_557 . . 2_557 ?
Na3 Na2 O1 O1 -73.14(18) . . . 2_557 ?
Si4 Na2 O1 O1 -69.8(2) . . . 2_557 ?
Si3 Na2 O1 O1 121.19(19) . . . 2_557 ?
Si2 Na2 O1 O1 -120.40(19) . . . 2_557 ?
Si3 Na2 O1 O1 68.3(2) 2_557 . . 2_557 ?
O1 Na2 O1 Na3 73.14(18) 2_557 . . . ?
N5 Na2 O1 Na3 -20.67(13) . . . . ?
N4 Na2 O1 Na3 164.30(11) . . . . ?
Na2 Na2 O1 Na3 144.43(19) 2_557 . . . ?
Si4 Na2 O1 Na3 3.33(15) . . . . ?
Si3 Na2 O1 Na3 -165.67(10) . . . . ?
Si2 Na2 O1 Na3 -47.26(11) . . . . ?
Si3 Na2 O1 Na3 141.47(10) 2_557 . . . ?
O1 Na2 O1 Na2 -71.3(2) 2_557 . . 2_557 ?
N5 Na2 O1 Na2 -165.11(15) . . . 2_557 ?
N4 Na2 O1 Na2 19.87(11) . . . 2_557 ?
Na3 Na2 O1 Na2 -144.43(19) . . . 2_557 ?
Si4 Na2 O1 Na2 -141.10(13) . . . 2_557 ?
Si3 Na2 O1 Na2 49.90(10) . . . 2_557 ?
Si2 Na2 O1 Na2 168.31(12) . . . 2_557 ?
Si3 Na2 O1 Na2 -2.96(13) 2_557 . . 2_557 ?
O1 Na2 O1 Na3 -0.8(3) 2_557 . . 2_557 ?
N5 Na2 O1 Na3 -94.6(3) . . . 2_557 ?
N4 Na2 O1 Na3 90.3(3) . . . 2_557 ?
Na2 Na2 O1 Na3 70.5(3) 2_557 . . 2_557 ?
Na3 Na2 O1 Na3 -74.0(3) . . . 2_557 ?
Si4 Na2 O1 Na3 -70.6(3) . . . 2_557 ?
Si3 Na2 O1 Na3 120.4(3) . . . 2_557 ?
Si2 Na2 O1 Na3 -121.2(3) . . . 2_557 ?
Si3 Na2 O1 Na3 67.5(3) 2_557 . . 2_557 ?
N3 Na1 N1 C12 141.2(2) . . . . ?
N2 Na1 N1 C12 -60.0(3) . . . . ?
Si1 Na1 N1 C12 100.9(3) . . . . ?
Si1 Na1 N1 C12 176.7(2) 2_756 . . . ?
N3 Na1 N1 C4 22.8(3) . . . . ?
N2 Na1 N1 C4 -178.4(3) . . . . ?
Si1 Na1 N1 C4 -17.5(4) . . . . ?
Si1 Na1 N1 C4 58.3(2) 2_756 . . . ?
N3 Na1 N1 C8 -90.6(2) . . . . ?
N2 Na1 N1 C8 68.2(2) . . . . ?
Si1 Na1 N1 C8 -130.9(2) . . . . ?
Si1 Na1 N1 C8 -55.1(2) 2_756 . . . ?
N1 Na1 N2 C13 -64.9(3) . . . . ?
N3 Na1 N2 C13 83.7(3) . . . . ?
Si1 Na1 N2 C13 126.6(3) . . . . ?
Si1 Na1 N2 C13 51.7(3) 2_756 . . . ?
N1 Na1 N2 C18 178.2(3) . . . . ?
N3 Na1 N2 C18 -33.2(3) . . . . ?
Si1 Na1 N2 C18 9.7(3) . . . . ?
Si1 Na1 N2 C18 -65.2(3) 2_756 . . . ?
N1 Na1 N2 C14 57.5(3) . . . . ?
N3 Na1 N2 C14 -153.9(2) . . . . ?
Si1 Na1 N2 C14 -111.0(3) . . . . ?
Si1 Na1 N2 C14 174.1(2) 2_756 . . . ?
C2 Si1 N3 Si1 34.1(2) . . . 2_756 ?
C3 Si1 N3 Si1 156.35(15) . . . 2_756 ?
C1 Si1 N3 Si1 -88.8(2) . . . 2_756 ?
Na1 Si1 N3 Si1 115.43(11) . . . 2_756 ?
Na1 Si1 N3 Si1 -113.46(13) 2_756 . . 2_756 ?
C2 Si1 N3 Na1 147.5(3) . . . 2_756 ?
C3 Si1 N3 Na1 -90.19(18) . . . 2_756 ?
C1 Si1 N3 Na1 24.7(3) . . . 2_756 ?
Na1 Si1 N3 Na1 -131.1(2) . . . 2_756 ?
C2 Si1 N3 Na1 -81.4(3) . . . . ?
C3 Si1 N3 Na1 40.9(2) . . . . ?
C1 Si1 N3 Na1 155.8(2) . . . . ?
Na1 Si1 N3 Na1 131.1(2) 2_756 . . . ?
N1 Na1 N3 Si1 -145.84(16) . . . . ?
N2 Na1 N3 Si1 75.9(2) . . . . ?
Si1 Na1 N3 Si1 133.2(3) 2_756 . . . ?
N1 Na1 N3 Si1 81.0(2) . . . 2_756 ?
N2 Na1 N3 Si1 -57.3(3) . . . 2_756 ?
Si1 Na1 N3 Si1 -133.2(3) . . . 2_756 ?
N1 Na1 N3 Na1 -31.39(13) . . . 2_756 ?
N2 Na1 N3 Na1 -169.7(2) . . . 2_756 ?
Si1 Na1 N3 Na1 114.45(14) . . . 2_756 ?
Si1 Na1 N3 Na1 -112.38(15) 2_756 . . 2_756 ?
C29 Si3 N4 Si3 35.5(3) . . . 2_557 ?
C30 Si3 N4 Si3 156.68(18) . . . 2_557 ?
C28 Si3 N4 Si3 -86.7(2) . . . 2_557 ?
Na2 Si3 N4 Si3 -139.09(9) . . . 2_557 ?
Na2 Si3 N4 Si3 134.95(12) 2_557 . . 2_557 ?
C29 Si3 N4 Na2 174.6(3) . . . . ?
C30 Si3 N4 Na2 -64.23(19) . . . . ?
C28 Si3 N4 Na2 52.4(3) . . . . ?
Na2 Si3 N4 Na2 -86.0(2) 2_557 . . . ?
C29 Si3 N4 Na2 -99.4(4) . . . 2_557 ?
C30 Si3 N4 Na2 21.7(2) . . . 2_557 ?
C28 Si3 N4 Na2 138.3(2) . . . 2_557 ?
Na2 Si3 N4 Na2 86.0(2) . . . 2_557 ?
O1 Na2 N4 Si3 95.43(16) . . . . ?
O1 Na2 N4 Si3 134.39(15) 2_557 . . . ?
N5 Na2 N4 Si3 -54.6(7) . . . . ?
Na2 Na2 N4 Si3 115.01(12) 2_557 . . . ?
Na3 Na2 N4 Si3 113.55(17) . . . . ?
Si4 Na2 N4 Si3 -117.85(12) . . . . ?
Si2 Na2 N4 Si3 -4.9(2) . . . . ?
Si3 Na2 N4 Si3 -143.3(2) 2_557 . . . ?
O1 Na2 N4 Si3 -121.26(18) . . . 2_557 ?
O1 Na2 N4 Si3 -82.29(18) 2_557 . . 2_557 ?
N5 Na2 N4 Si3 88.7(7) . . . 2_557 ?
Na2 Na2 N4 Si3 -101.68(15) 2_557 . . 2_557 ?
Na3 Na2 N4 Si3 -103.13(19) . . . 2_557 ?
Si4 Na2 N4 Si3 25.5(3) . . . 2_557 ?
Si3 Na2 N4 Si3 143.3(2) . . . 2_557 ?
Si2 Na2 N4 Si3 138.41(12) . . . 2_557 ?
O1 Na2 N4 Na2 -19.58(10) . . . 2_557 ?
O1 Na2 N4 Na2 19.38(10) 2_557 . . 2_557 ?
N5 Na2 N4 Na2 -169.6(7) . . . 2_557 ?
Na3 Na2 N4 Na2 -1.46(8) . . . 2_557 ?
Si4 Na2 N4 Na2 127.14(18) . . . 2_557 ?
Si3 Na2 N4 Na2 -115.01(12) . . . 2_557 ?
Si2 Na2 N4 Na2 -119.91(18) . . . 2_557 ?
Si3 Na2 N4 Na2 101.68(15) 2_557 . . 2_557 ?
C25 Si4 N5 Si2 46.4(4) . . . . ?
C27 Si4 N5 Si2 -77.0(3) . . . . ?
C26 Si4 N5 Si2 165.3(3) . . . . ?
Na2 Si4 N5 Si2 -136.0(3) . . . . ?
Na3 Si4 N5 Si2 137.4(3) . . . . ?
C25 Si4 N5 Na2 -177.6(2) . . . . ?
C27 Si4 N5 Na2 59.0(2) . . . . ?
C26 Si4 N5 Na2 -58.7(2) . . . . ?
Na3 Si4 N5 Na2 -86.63(13) . . . . ?
C25 Si4 N5 Na3 -91.0(2) . . . . ?
C27 Si4 N5 Na3 145.7(2) . . . . ?
C26 Si4 N5 Na3 27.9(3) . . . . ?
Na2 Si4 N5 Na3 86.63(13) . . . . ?
C21 Si2 N5 Si4 -88.2(3) . . . . ?
C19 Si2 N5 Si4 34.8(4) . . . . ?
C20 Si2 N5 Si4 154.3(3) . . . . ?
Na3 Si2 N5 Si4 -139.1(3) . . . . ?
Na2 Si2 N5 Si4 132.5(3) . . . . ?
C21 Si2 N5 Na2 139.3(2) . . . . ?
C19 Si2 N5 Na2 -97.8(2) . . . . ?
C20 Si2 N5 Na2 21.8(3) . . . . ?
Na3 Si2 N5 Na2 88.38(14) . . . . ?
C21 Si2 N5 Na3 50.9(2) . . . . ?
C19 Si2 N5 Na3 173.8(2) . . . . ?
C20 Si2 N5 Na3 -66.6(2) . . . . ?
Na2 Si2 N5 Na3 -88.38(14) . . . . ?
O1 Na2 N5 Si4 131.28(17) . . . . ?
O1 Na2 N5 Si4 92.45(16) 2_557 . . . ?
N4 Na2 N5 Si4 -78.5(7) . . . . ?
Na2 Na2 N5 Si4 113.8(2) 2_557 . . . ?
Na3 Na2 N5 Si4 111.36(16) . . . . ?
Si3 Na2 N5 Si4 -121.62(15) . . . . ?
Si2 Na2 N5 Si4 -143.2(3) . . . . ?
Si3 Na2 N5 Si4 -9.6(3) 2_557 . . . ?
O1 Na2 N5 Si2 -85.48(18) . . . . ?
O1 Na2 N5 Si2 -124.31(18) 2_557 . . . ?
N4 Na2 N5 Si2 64.7(7) . . . . ?
Na2 Na2 N5 Si2 -103.0(2) 2_557 . . . ?
Na3 Na2 N5 Si2 -105.40(17) . . . . ?
Si4 Na2 N5 Si2 143.2(3) . . . . ?
Si3 Na2 N5 Si2 21.6(3) . . . . ?
Si3 Na2 N5 Si2 133.61(17) 2_557 . . . ?
O1 Na2 N5 Na3 19.92(13) . . . . ?
O1 Na2 N5 Na3 -18.91(13) 2_557 . . . ?
N4 Na2 N5 Na3 170.1(6) . . . . ?
Na2 Na2 N5 Na3 2.4(2) 2_557 . . . ?
Si4 Na2 N5 Na3 -111.36(16) . . . . ?
Si3 Na2 N5 Na3 127.02(15) . . . . ?
Si2 Na2 N5 Na3 105.40(17) . . . . ?
Si3 Na2 N5 Na3 -121.00(19) 2_557 . . . ?
O1 Na3 N5 Si4 -121.68(18) . . . . ?
O1 Na3 N5 Si4 -82.92(18) 2_557 . . . ?
N6 Na3 N5 Si4 71.9(8) . . . . ?
Na3 Na3 N5 Si4 -101.2(2) 2_557 . . . ?
Na2 Na3 N5 Si4 -101.64(17) . . . . ?
Si5 Na3 N5 Si4 21.3(3) . . . . ?
Si2 Na3 N5 Si4 146.0(3) . . . . ?
Si5 Na3 N5 Si4 137.93(15) 2_557 . . . ?
O1 Na3 N5 Si2 92.34(17) . . . . ?
O1 Na3 N5 Si2 131.10(17) 2_557 . . . ?
N6 Na3 N5 Si2 -74.1(8) . . . . ?
Na3 Na3 N5 Si2 112.9(2) 2_557 . . . ?
Na2 Na3 N5 Si2 112.38(17) . . . . ?
Si5 Na3 N5 Si2 -124.64(15) . . . . ?
Si4 Na3 N5 Si2 -146.0(3) . . . . ?
Si5 Na3 N5 Si2 -8.0(3) 2_557 . . . ?
O1 Na3 N5 Na2 -20.04(13) . . . . ?
O1 Na3 N5 Na2 18.72(13) 2_557 . . . ?
N6 Na3 N5 Na2 173.6(8) . . . . ?
Na3 Na3 N5 Na2 0.48(19) 2_557 . . . ?
Si5 Na3 N5 Na2 122.98(16) . . . . ?
Si2 Na3 N5 Na2 -112.38(17) . . . . ?
Si4 Na3 N5 Na2 101.64(17) . . . . ?
Si5 Na3 N5 Na2 -120.43(18) 2_557 . . . ?
C23 Si5 N6 Si5 -86.9(2) . . . 2_557 ?
C22 Si5 N6 Si5 35.6(3) . . . 2_557 ?
C24 Si5 N6 Si5 155.6(2) . . . 2_557 ?
Na3 Si5 N6 Si5 -137.29(9) . . . 2_557 ?
Na3 Si5 N6 Si5 134.98(11) 2_557 . . 2_557 ?
C23 Si5 N6 Na3 138.1(2) . . . 2_557 ?
C22 Si5 N6 Na3 -99.4(3) . . . 2_557 ?
C24 Si5 N6 Na3 20.6(2) . . . 2_557 ?
Na3 Si5 N6 Na3 87.7(2) . . . 2_557 ?
C23 Si5 N6 Na3 50.4(3) . . . . ?
C22 Si5 N6 Na3 172.9(3) . . . . ?
C24 Si5 N6 Na3 -67.1(2) . . . . ?
Na3 Si5 N6 Na3 -87.7(2) 2_557 . . . ?
O1 Na3 N6 Si5 131.95(16) . . . . ?
O1 Na3 N6 Si5 93.15(16) 2_557 . . . ?
N5 Na3 N6 Si5 -61.7(8) . . . . ?
Na3 Na3 N6 Si5 112.29(12) 2_557 . . . ?
Na2 Na3 N6 Si5 110.89(17) . . . . ?
Si2 Na3 N6 Si5 -122.97(12) . . . . ?
Si4 Na3 N6 Si5 -3.3(2) . . . . ?
Si5 Na3 N6 Si5 -142.5(2) 2_557 . . . ?
O1 Na3 N6 Si5 -85.56(17) . . . 2_557 ?
O1 Na3 N6 Si5 -124.36(16) 2_557 . . 2_557 ?
N5 Na3 N6 Si5 80.8(8) . . . 2_557 ?
Na3 Na3 N6 Si5 -105.21(14) 2_557 . . 2_557 ?
Na2 Na3 N6 Si5 -106.62(17) . . . 2_557 ?
Si5 Na3 N6 Si5 142.5(2) . . . 2_557 ?
Si2 Na3 N6 Si5 19.5(2) . . . 2_557 ?
Si4 Na3 N6 Si5 139.16(12) . . . 2_557 ?
O1 Na3 N6 Na3 19.66(10) . . . 2_557 ?
O1 Na3 N6 Na3 -19.14(10) 2_557 . . 2_557 ?
N5 Na3 N6 Na3 -174.0(8) . . . 2_557 ?
Na2 Na3 N6 Na3 -1.40(8) . . . 2_557 ?
Si5 Na3 N6 Na3 -112.29(12) . . . 2_557 ?
Si2 Na3 N6 Na3 124.74(17) . . . 2_557 ?
Si4 Na3 N6 Na3 -115.63(18) . . . 2_557 ?
Si5 Na3 N6 Na3 105.21(14) 2_557 . . 2_557 ?
C12 N1 C4 C5 80.7(5) . . . . ?
C8 N1 C4 C5 -47.3(5) . . . . ?
Na1 N1 C4 C5 -158.0(3) . . . . ?
N1 C4 C5 C6 52.1(5) . . . . ?
C4 C5 C6 C7 -55.0(5) . . . . ?
C5 C6 C7 C8 57.7(5) . . . . ?
C6 C7 C8 N1 -55.1(5) . . . . ?
C6 C7 C8 C9 178.1(4) . . . . ?
C12 N1 C8 C7 -78.9(4) . . . . ?
C4 N1 C8 C7 47.7(5) . . . . ?
Na1 N1 C8 C7 152.2(3) . . . . ?
C12 N1 C8 C9 49.1(5) . . . . ?
C4 N1 C8 C9 175.7(4) . . . . ?
Na1 N1 C8 C9 -79.8(3) . . . . ?
C7 C8 C9 C10 73.2(5) . . . . ?
N1 C8 C9 C10 -55.7(5) . . . . ?
C7 C8 C9 C13 -164.8(4) . . . . ?
N1 C8 C9 C13 66.4(5) . . . . ?
C13 C9 C10 C11 -63.2(5) . . . . ?
C8 C9 C10 C11 63.6(5) . . . . ?
C9 C10 C11 C14 63.2(5) . . . . ?
C9 C10 C11 C12 -62.2(5) . . . . ?
C4 N1 C12 C11 -175.1(4) . . . . ?
C8 N1 C12 C11 -49.4(5) . . . . ?
Na1 N1 C12 C11 74.9(4) . . . . ?
C10 C11 C12 N1 56.3(5) . . . . ?
C14 C11 C12 N1 -66.9(5) . . . . ?
C18 N2 C13 C9 -171.2(4) . . . . ?
C14 N2 C13 C9 -51.7(5) . . . . ?
Na1 N2 C13 C9 73.0(4) . . . . ?
C10 C9 C13 N2 59.5(5) . . . . ?
C8 C9 C13 N2 -64.5(5) . . . . ?
C13 N2 C14 C15 178.7(4) . . . . ?
C18 N2 C14 C15 -62.0(5) . . . . ?
Na1 N2 C14 C15 57.5(4) . . . . ?
C13 N2 C14 C11 48.9(4) . . . . ?
C18 N2 C14 C11 168.2(4) . . . . ?
Na1 N2 C14 C11 -72.3(4) . . . . ?
C10 C11 C14 C15 178.2(4) . . . . ?
C12 C11 C14 C15 -58.7(5) . . . . ?
C10 C11 C14 N2 -56.5(5) . . . . ?
C12 C11 C14 N2 66.6(5) . . . . ?
N2 C14 C15 C16 61.6(5) . . . . ?
C11 C14 C15 C16 -170.6(4) . . . . ?
C14 C15 C16 C17 -55.7(6) . . . . ?
C15 C16 C17 C18 50.9(6) . . . . ?
C13 N2 C18 C17 -179.5(4) . . . . ?
C14 N2 C18 C17 60.5(5) . . . . ?
Na1 N2 C18 C17 -63.1(4) . . . . ?
C16 C17 C18 N2 -54.9(5) . . . . ?
